data_4313458
loop_
_publ_author_name
'Guo Dong'
'Li Yu-ting'
'Duan Chun-ying'
'Mo Hong'
'Meng Qing-jin'

_publ_contact_author_address
;
Coordination Chemistry Institute
The State Key Laboratory of Coordinaiton Chemistry
Nanjing University , Nanjing 210093
P. R. China
;
_publ_contact_author_email duancy@nju.edu.cn
_publ_contact_author_fax '00 86 25 331 4502'
_publ_contact_author_name 'Dr. Duan Chun-ying'
_publ_contact_author_phone '00 86 25 359 7006'
_publ_section_title
;
 Heterodimetallic Compounds Assembled from Ferrocenedicarboxylato and
 Ferrocenecarboxylato Ligands
;
_journal_name_full 'Inorganic Chemistry'
_journal_page_first 2519
_journal_page_last 2530
_journal_paper_doi 10.1021/ic0205132
_journal_volume 42
_journal_year 2003
_chemical_formula_sum 'C36 H34 Eu2 Fe3 O17'
_chemical_formula_weight 1210.10
_chemical_name_systematic
;
  ?
;
_space_group_IT_number 13
_symmetry_cell_setting monoclinic
_symmetry_space_group_name_Hall '-P 2yac'
_symmetry_space_group_name_H-M 'P 1 2/n 1'
_atom_sites_solution_hydrogens geom
_atom_sites_solution_primary direct
_atom_sites_solution_secondary difmap
_audit_creation_method SHELXL-97
_cell_angle_alpha 90.00
_cell_angle_beta 91.46(3)
_cell_angle_gamma 90.00
_cell_formula_units_Z 2
_cell_length_a 11.219(2)
_cell_length_b 10.270(3)
_cell_length_c 17.088(6)
_cell_measurement_reflns_used 37
_cell_measurement_temperature 293(2)
_cell_measurement_theta_max 10.02
_cell_measurement_theta_min 4.53
_cell_volume 1968.2(10)
_computing_cell_refinement 'Bruker XSCANS'
_computing_data_collection 'Bruker XSCANS'
_computing_data_reduction 'Bruker SHELXTL'
_computing_structure_refinement 'Bruker SHELXTL'
_computing_structure_solution 'Bruker SHELXTL'
_diffrn_ambient_temperature 293(2)
_diffrn_measured_fraction_theta_full 1.000
_diffrn_measured_fraction_theta_max 1.000
_diffrn_measurement_device_type 'Bruker P4'
_diffrn_measurement_method '2\q/\w scans'
_diffrn_radiation_monochromator graphite
_diffrn_radiation_source 'fine-focus sealed tube'
_diffrn_radiation_type MoK\a
_diffrn_radiation_wavelength 0.71073
_diffrn_reflns_av_R_equivalents 0.0696
_diffrn_reflns_av_sigmaI/netI 0.0807
_diffrn_reflns_limit_h_max 13
_diffrn_reflns_limit_h_min -1
_diffrn_reflns_limit_k_max 12
_diffrn_reflns_limit_k_min -1
_diffrn_reflns_limit_l_max 20
_diffrn_reflns_limit_l_min -20
_diffrn_reflns_number 4537
_diffrn_reflns_theta_full 25.00
_diffrn_reflns_theta_max 25.00
_diffrn_reflns_theta_min 1.98
_diffrn_standards_decay_% 10.60
_diffrn_standards_interval_count 97
_diffrn_standards_number 3
_exptl_absorpt_coefficient_mu 4.294
_exptl_absorpt_correction_T_max 0.426
_exptl_absorpt_correction_T_min 0.269
_exptl_absorpt_correction_type empirical
_exptl_crystal_colour orange
_exptl_crystal_density_diffrn 2.042
_exptl_crystal_density_method 'not measured'
_exptl_crystal_description block
_exptl_crystal_F_000 1180
_exptl_crystal_size_max 0.3
_exptl_crystal_size_mid 0.2
_exptl_crystal_size_min 0.2
_refine_diff_density_max 2.585
_refine_diff_density_min -2.722
_refine_diff_density_rms 0.331
_refine_ls_extinction_method none
_refine_ls_goodness_of_fit_ref 1.081
_refine_ls_hydrogen_treatment mixed
_refine_ls_matrix_type full
_refine_ls_number_parameters 264
_refine_ls_number_reflns 3475
_refine_ls_number_restraints 0
_refine_ls_restrained_S_all 1.081
_refine_ls_R_factor_all 0.1016
_refine_ls_R_factor_gt 0.0732
_refine_ls_shift/su_max 0.001
_refine_ls_shift/su_mean 0.000
_refine_ls_structure_factor_coef Fsqd
_refine_ls_weighting_details 'calc w=1/[\s^2^(Fo^2^)+(0.1263P)^2^+1.2497P] where P=(Fo^2^+2Fc^2^)/3'
_refine_ls_weighting_scheme calc
_refine_ls_wR_factor_gt 0.1829
_refine_ls_wR_factor_ref 0.2043
_reflns_number_gt 2556
_reflns_number_total 3475
_reflns_threshold_expression >2sigma(I)
_cod_data_source_file ic0205132_5.cif
_cod_data_source_block compound_5
_cod_depositor_comments
;
The following automatic conversions were performed:
'__exptl_absorpt_correction_type' tag replaced with
'_exptl_absorpt_correction_type'.

Automatic conversion script
Id: cif_correct_tags 1440 2010-10-19 06:21:57Z saulius 

The following automatic conversions were performed:

'_symmetry_cell_setting' value 'Monoclinic' changed to 'monoclinic'
according to the built-in table from CIF Core dictionary named
'cif_core.dic' version 2.4.1 from 2010-06-29.

Automatic conversion script
Id: cif_fix_values 1646 2011-03-28 12:23:43Z adriana 
;
_cod_database_code 4313458

loop_
_symmetry_equiv_pos_as_xyz
'x, y, z'
'-x+1/2, y, -z+1/2'
'-x, -y, -z'
'x-1/2, -y, z-1/2'

loop_
_atom_site_label
_atom_site_type_symbol
_atom_site_fract_x
_atom_site_fract_y
_atom_site_fract_z
_atom_site_U_iso_or_equiv
_atom_site_adp_type
_atom_site_occupancy
_atom_site_symmetry_multiplicity
_atom_site_calc_flag
_atom_site_refinement_flags
_atom_site_disorder_assembly
_atom_site_disorder_group
Eu1 Eu 0.56208(3) 0.47287(4) 0.617014(18) 0.03193(9) Uani 1 1 d . . .
Fe1 Fe 1.00852(8) 0.22299(10) 0.59893(6) 0.0370(3) Uani 1 1 d . . .
Fe2 Fe 0.5000 1.0000 0.5000 0.0354(4) Uani 1 2 d S . .
O1W O 0.3709(4) 0.5894(5) 0.6192(3) 0.0452(14) Uani 1 1 d . . .
O2W O 0.5811(4) 0.5731(6) 0.7463(3) 0.0490(15) Uani 1 1 d . . .
O1 O 0.7147(4) 0.3881(5) 0.5314(2) 0.0343(12) Uani 1 1 d . . .
O2 O 0.7829(4) 0.4851(5) 0.6366(3) 0.0452(14) Uani 1 1 d . . .
O3 O 0.8734(4) 0.2874(6) 0.8061(3) 0.0515(15) Uani 1 1 d . . .
O4 O 1.0651(4) 0.3405(6) 0.7986(3) 0.0495(15) Uani 1 1 d . . .
O5 O 0.5474(4) 0.6394(4) 0.4815(3) 0.0381(12) Uani 1 1 d . . .
O6 O 0.6181(5) 0.6973(5) 0.5991(3) 0.0533(15) Uani 1 1 d . . .
C1 C 0.8015(6) 0.4192(7) 0.5743(4) 0.0341(17) Uani 1 1 d . . .
C2 C 0.9237(5) 0.3805(7) 0.5542(3) 0.0310(16) Uani 1 1 d . . .
C3 C 0.9572(6) 0.2970(8) 0.4936(4) 0.043(2) Uani 1 1 d . . .
H3A H 0.9032 0.2554 0.4552 0.052 Uiso 1 1 calc R . .
C4 C 1.0773(7) 0.2861(9) 0.4967(4) 0.052(2) Uani 1 1 d . . .
H4A H 1.1233 0.2315 0.4615 0.063 Uiso 1 1 calc R . .
C5 C 1.1261(6) 0.3573(7) 0.5575(4) 0.043(2) Uani 1 1 d . . .
H5A H 1.2110 0.3645 0.5718 0.052 Uiso 1 1 calc R . .
C6 C 1.0322(6) 0.4179(7) 0.5946(4) 0.0360(18) Uani 1 1 d . . .
H6A H 1.0390 0.4768 0.6396 0.043 Uiso 1 1 calc R . .
C7 C 0.9741(7) 0.2729(8) 0.7761(4) 0.047(2) Uani 1 1 d . . .
C8 C 0.9879(6) 0.1719(7) 0.7110(4) 0.0379(18) Uani 1 1 d . . .
C9 C 1.0967(6) 0.1220(7) 0.6840(4) 0.0427(19) Uani 1 1 d . . .
H9A H 1.1763 0.1422 0.7056 0.051 Uiso 1 1 calc R . .
C10 C 1.0708(7) 0.0364(8) 0.6214(4) 0.050(2) Uani 1 1 d . . .
H10A H 1.1274 -0.0139 0.5909 0.059 Uiso 1 1 calc R . .
C11 C 0.9415(7) 0.0386(8) 0.6122(5) 0.049(2) Uani 1 1 d . . .
H11A H 0.8955 -0.0093 0.5721 0.059 Uiso 1 1 calc R . .
C12 C 0.8943(6) 0.1197(7) 0.6665(4) 0.042(2) Uani 1 1 d . . .
H12A H 0.8094 0.1380 0.6729 0.050 Uiso 1 1 calc R . .
C13 C 0.5932(5) 0.7191(7) 0.5286(4) 0.0371(18) Uani 1 1 d . . .
C14 C 0.6203(5) 0.8558(7) 0.5027(4) 0.0395(19) Uani 1 1 d . . .
C15 C 0.6100(7) 0.9065(9) 0.4271(4) 0.052(2) Uani 1 1 d . . .
H15A H 0.5849 0.8577 0.3802 0.062 Uiso 1 1 calc R . .
C16 C 0.6387(7) 1.0388(8) 0.4292(6) 0.060(3) Uani 1 1 d . . .
H16A H 0.6375 1.0986 0.3845 0.071 Uiso 1 1 calc R . .
C17 C 0.6701(6) 1.0724(8) 0.5111(5) 0.051(2) Uani 1 1 d . . .
H17A H 0.6938 1.1581 0.5314 0.061 Uiso 1 1 calc R . .
C18 C 0.6594(6) 0.9601(8) 0.5528(5) 0.046(2) Uani 1 1 d . . .
H18A H 0.6730 0.9526 0.6095 0.055 Uiso 1 1 calc R . .
O3W O 0.7500 0.5247(9) 0.2500 0.066(3) Uani 1 2 d S . .

loop_
_atom_site_aniso_label
_atom_site_aniso_U_11
_atom_site_aniso_U_22
_atom_site_aniso_U_33
_atom_site_aniso_U_23
_atom_site_aniso_U_13
_atom_site_aniso_U_12
Eu1 0.02433(15) 0.03634(17) 0.03485(16) 0.00041(15) -0.00478(13) 0.00241(15)
Fe1 0.0253(4) 0.0410(5) 0.0445(5) -0.0040(5) -0.0032(4) 0.0022(4)
Fe2 0.0216(6) 0.0291(7) 0.0553(8) 0.0027(6) -0.0019(6) 0.0001(5)
O1W 0.039(3) 0.057(3) 0.039(2) 0.003(2) -0.008(2) -0.001(3)
O2W 0.042(3) 0.065(3) 0.039(2) -0.005(2) -0.007(2) 0.004(3)
O1 0.025(2) 0.046(3) 0.032(2) -0.008(2) -0.0035(18) 0.007(2)
O2 0.022(2) 0.066(3) 0.048(3) -0.008(2) -0.001(2) -0.001(2)
O3 0.037(2) 0.065(3) 0.053(3) -0.022(3) 0.014(2) -0.011(3)
O4 0.028(2) 0.066(3) 0.054(3) -0.011(3) -0.012(2) -0.008(3)
O5 0.030(2) 0.022(2) 0.062(3) -0.003(2) 0.006(2) 0.002(2)
O6 0.064(3) 0.050(3) 0.045(2) 0.006(2) -0.023(2) -0.009(3)
C1 0.032(3) 0.033(3) 0.037(3) 0.004(3) -0.004(3) 0.003(3)
C2 0.024(3) 0.037(3) 0.032(3) 0.003(3) 0.001(3) 0.005(3)
C3 0.039(3) 0.059(5) 0.032(3) 0.008(3) 0.003(3) -0.011(4)
C4 0.043(4) 0.066(5) 0.048(4) -0.008(4) 0.010(3) -0.002(4)
C5 0.023(3) 0.051(4) 0.057(4) 0.016(4) 0.005(3) -0.003(3)
C6 0.024(3) 0.030(3) 0.053(4) -0.003(3) -0.003(3) -0.005(3)
C7 0.050(4) 0.052(4) 0.040(3) -0.001(3) -0.010(3) 0.003(4)
C8 0.036(3) 0.048(4) 0.030(3) 0.000(3) 0.001(3) 0.007(3)
C9 0.031(3) 0.050(4) 0.047(4) 0.009(3) -0.007(3) 0.009(3)
C10 0.051(4) 0.035(4) 0.063(5) -0.007(4) -0.006(4) 0.001(4)
C11 0.042(4) 0.043(4) 0.061(4) 0.001(4) -0.012(4) 0.000(4)
C12 0.038(4) 0.039(4) 0.048(4) 0.001(3) 0.006(3) 0.000(3)
C13 0.018(3) 0.030(3) 0.064(4) 0.011(3) 0.005(3) 0.006(3)
C14 0.013(3) 0.043(4) 0.062(4) 0.004(3) 0.010(3) -0.002(3)
C15 0.044(4) 0.062(5) 0.050(4) 0.003(4) 0.012(3) -0.001(4)
C16 0.032(4) 0.044(4) 0.104(6) 0.019(5) 0.018(4) -0.001(4)
C17 0.023(3) 0.032(4) 0.097(6) 0.005(4) -0.002(4) 0.008(3)
C18 0.021(3) 0.052(4) 0.063(4) 0.002(4) -0.006(3) 0.002(3)
O3W 0.037(4) 0.088(6) 0.074(5) 0.000 0.000(4) 0.000

loop_
_atom_type_symbol
_atom_type_description
_atom_type_scat_dispersion_real
_atom_type_scat_dispersion_imag
_atom_type_scat_source
C C 0.0033 0.0016 'International Tables Vol C Tables 4.2.6.8 and 6.1.1.4'
H H 0.0000 0.0000 'International Tables Vol C Tables 4.2.6.8 and 6.1.1.4'
O O 0.0106 0.0060 'International Tables Vol C Tables 4.2.6.8 and 6.1.1.4'
Fe Fe 0.3463 0.8444 'International Tables Vol C Tables 4.2.6.8 and 6.1.1.4'
Eu Eu -0.1578 3.6682 'International Tables Vol C Tables 4.2.6.8 and 6.1.1.4'

loop_
_geom_angle_atom_site_label_1
_geom_angle_atom_site_label_2
_geom_angle_atom_site_label_3
_geom_angle
_geom_angle_site_symmetry_1
_geom_angle_site_symmetry_3
_geom_angle_publ_flag
O5 Eu1 O6 120.62(16) 3_666 . ?
O5 Eu1 O3 98.39(17) 3_666 2_656 ?
O6 Eu1 O3 138.41(17) . 2_656 ?
O5 Eu1 O1 76.04(15) 3_666 . ?
O6 Eu1 O1 94.34(17) . . ?
O3 Eu1 O1 80.76(16) 2_656 . ?
O5 Eu1 O2W 152.05(17) 3_666 . ?
O6 Eu1 O2W 72.22(18) . . ?
O3 Eu1 O2W 79.78(18) 2_656 . ?
O1 Eu1 O2W 130.25(15) . . ?
O5 Eu1 O1W 79.04(16) 3_666 . ?
O6 Eu1 O1W 76.52(18) . . ?
O3 Eu1 O1W 128.73(17) 2_656 . ?
O1 Eu1 O1W 143.98(14) . . ?
O2W Eu1 O1W 80.62(16) . . ?
O5 Eu1 O4 81.33(16) 3_666 2_656 ?
O6 Eu1 O4 139.35(18) . 2_656 ?
O3 Eu1 O4 54.28(16) 2_656 2_656 ?
O1 Eu1 O4 125.44(17) . 2_656 ?
O2W Eu1 O4 75.01(18) . 2_656 ?
O1W Eu1 O4 74.99(17) . 2_656 ?
O5 Eu1 O2 128.12(16) 3_666 . ?
O6 Eu1 O2 73.00(18) . . ?
O3 Eu1 O2 71.57(17) 2_656 . ?
O1 Eu1 O2 52.30(15) . . ?
O2W Eu1 O2 78.13(17) . . ?
O1W Eu1 O2 146.91(18) . . ?
O4 Eu1 O2 122.50(16) 2_656 . ?
O5 Eu1 C7 91.49(19) 3_666 2_656 ?
O6 Eu1 C7 146.19(19) . 2_656 ?
O3 Eu1 C7 26.9(2) 2_656 2_656 ?
O1 Eu1 C7 104.3(2) . 2_656 ?
O2W Eu1 C7 74.2(2) . 2_656 ?
O1W Eu1 C7 102.0(2) . 2_656 ?
O4 Eu1 C7 27.5(2) 2_656 2_656 ?
O2 Eu1 C7 96.3(2) . 2_656 ?
O5 Eu1 C1 101.51(17) 3_666 . ?
O6 Eu1 C1 84.4(2) . . ?
O3 Eu1 C1 73.47(18) 2_656 . ?
O1 Eu1 C1 25.70(16) . . ?
O2W Eu1 C1 104.58(18) . . ?
O1W Eu1 C1 157.71(18) . . ?
O4 Eu1 C1 127.27(18) 2_656 . ?
O2 Eu1 C1 26.65(17) . . ?
C7 Eu1 C1 100.3(2) 2_656 . ?
O5 Eu1 O5 72.45(16) 3_666 . ?
O6 Eu1 O5 48.70(14) . . ?
O3 Eu1 O5 156.35(15) 2_656 . ?
O1 Eu1 O5 75.90(14) . . ?
O2W Eu1 O5 118.62(17) . . ?
O1W Eu1 O5 72.01(15) . . ?
O4 Eu1 O5 140.93(14) 2_656 . ?
O2 Eu1 O5 96.54(15) . . ?
C7 Eu1 O5 163.53(18) 2_656 . ?
C1 Eu1 O5 86.80(16) . . ?
O5 Eu1 C13 96.82(18) 3_666 . ?
O6 Eu1 C13 24.11(17) . . ?
O3 Eu1 C13 155.61(17) 2_656 . ?
O1 Eu1 C13 84.57(17) . . ?
O2W Eu1 C13 95.3(2) . . ?
O1W Eu1 C13 72.97(17) . . ?
O4 Eu1 C13 147.65(17) 2_656 . ?
O2 Eu1 C13 84.04(17) . . ?
C7 Eu1 C13 169.2(2) 2_656 . ?
C1 Eu1 C13 84.90(18) . . ?
O5 Eu1 C13 24.59(16) . . ?
C8 Fe1 C2 120.5(3) . . ?
C8 Fe1 C6 108.2(3) . . ?
C2 Fe1 C6 41.7(3) . . ?
C8 Fe1 C9 41.1(3) . . ?
C2 Fe1 C9 154.2(3) . . ?
C6 Fe1 C9 118.1(3) . . ?
C8 Fe1 C3 155.6(3) . . ?
C2 Fe1 C3 40.6(3) . . ?
C6 Fe1 C3 68.3(3) . . ?
C9 Fe1 C3 162.6(3) . . ?
C8 Fe1 C4 163.6(3) . . ?
C2 Fe1 C4 66.7(3) . . ?
C6 Fe1 C4 66.4(3) . . ?
C9 Fe1 C4 126.2(3) . . ?
C3 Fe1 C4 38.9(3) . . ?
C8 Fe1 C12 40.1(3) . . ?
C2 Fe1 C12 109.5(3) . . ?
C6 Fe1 C12 128.3(3) . . ?
C9 Fe1 C12 68.3(3) . . ?
C3 Fe1 C12 122.0(3) . . ?
C4 Fe1 C12 155.2(3) . . ?
C8 Fe1 C5 126.7(3) . . ?
C2 Fe1 C5 68.3(3) . . ?
C6 Fe1 C5 39.9(3) . . ?
C9 Fe1 C5 106.6(3) . . ?
C3 Fe1 C5 67.1(3) . . ?
C4 Fe1 C5 39.3(3) . . ?
C12 Fe1 C5 164.5(3) . . ?
C8 Fe1 C11 66.5(3) . . ?
C2 Fe1 C11 127.7(3) . . ?
C6 Fe1 C11 165.2(3) . . ?
C9 Fe1 C11 67.7(3) . . ?
C3 Fe1 C11 110.4(3) . . ?
C4 Fe1 C11 122.5(3) . . ?
C12 Fe1 C11 38.9(3) . . ?
C5 Fe1 C11 154.3(3) . . ?
C8 Fe1 C10 68.1(3) . . ?
C2 Fe1 C10 164.9(3) . . ?
C6 Fe1 C10 151.5(3) . . ?
C9 Fe1 C10 40.2(3) . . ?
C3 Fe1 C10 126.8(3) . . ?
C4 Fe1 C10 108.7(3) . . ?
C12 Fe1 C10 68.2(3) . . ?
C5 Fe1 C10 118.0(3) . . ?
C11 Fe1 C10 41.3(3) . . ?
C14 Fe2 C14 180.0(4) 3_676 . ?
C14 Fe2 C15 40.6(3) 3_676 3_676 ?
C14 Fe2 C15 139.4(3) . 3_676 ?
C14 Fe2 C15 139.4(3) 3_676 . ?
C14 Fe2 C15 40.6(3) . . ?
C15 Fe2 C15 180.000(2) 3_676 . ?
C14 Fe2 C18 41.7(3) 3_676 3_676 ?
C14 Fe2 C18 138.3(3) . 3_676 ?
C15 Fe2 C18 68.4(3) 3_676 3_676 ?
C15 Fe2 C18 111.6(3) . 3_676 ?
C14 Fe2 C18 138.3(3) 3_676 . ?
C14 Fe2 C18 41.7(3) . . ?
C15 Fe2 C18 111.6(3) 3_676 . ?
C15 Fe2 C18 68.4(3) . . ?
C18 Fe2 C18 180.000(1) 3_676 . ?
C14 Fe2 C16 68.5(3) 3_676 3_676 ?
C14 Fe2 C16 111.5(3) . 3_676 ?
C15 Fe2 C16 40.3(3) 3_676 3_676 ?
C15 Fe2 C16 139.7(3) . 3_676 ?
C18 Fe2 C16 67.9(3) 3_676 3_676 ?
C18 Fe2 C16 112.1(3) . 3_676 ?
C14 Fe2 C16 111.5(3) 3_676 . ?
C14 Fe2 C16 68.5(3) . . ?
C15 Fe2 C16 139.7(3) 3_676 . ?
C15 Fe2 C16 40.3(3) . . ?
C18 Fe2 C16 112.1(3) 3_676 . ?
C18 Fe2 C16 67.9(3) . . ?
C16 Fe2 C16 180.000(1) 3_676 . ?
C14 Fe2 C17 69.0(3) 3_676 3_676 ?
C14 Fe2 C17 111.0(3) . 3_676 ?
C15 Fe2 C17 69.4(3) 3_676 3_676 ?
C15 Fe2 C17 110.6(3) . 3_676 ?
C18 Fe2 C17 39.1(3) 3_676 3_676 ?
C18 Fe2 C17 140.9(3) . 3_676 ?
C16 Fe2 C17 42.3(4) 3_676 3_676 ?
C16 Fe2 C17 137.7(4) . 3_676 ?
C14 Fe2 C17 111.0(3) 3_676 . ?
C14 Fe2 C17 69.0(3) . . ?
C15 Fe2 C17 110.6(3) 3_676 . ?
C15 Fe2 C17 69.4(3) . . ?
C18 Fe2 C17 140.9(3) 3_676 . ?
C18 Fe2 C17 39.1(3) . . ?
C16 Fe2 C17 137.7(4) 3_676 . ?
C16 Fe2 C17 42.3(4) . . ?
C17 Fe2 C17 180.00(14) 3_676 . ?
C1 O1 Eu1 96.1(4) . . ?
C1 O2 Eu1 92.5(4) . . ?
C7 O3 Eu1 93.2(4) . 2_656 ?
C7 O4 Eu1 90.4(4) . 2_656 ?
C13 O5 Eu1 167.9(4) . 3_666 ?
C13 O5 Eu1 81.8(4) . . ?
Eu1 O5 Eu1 107.55(16) 3_666 . ?
C13 O6 Eu1 103.9(4) . . ?
O1 C1 O2 118.9(6) . . ?
O1 C1 C2 120.7(6) . . ?
O2 C1 C2 120.4(6) . . ?
O1 C1 Eu1 58.2(3) . . ?
O2 C1 Eu1 60.8(3) . . ?
C2 C1 Eu1 175.4(5) . . ?
C3 C2 C6 106.2(6) . . ?
C3 C2 C1 127.1(6) . . ?
C6 C2 C1 126.7(6) . . ?
C3 C2 Fe1 70.0(4) . . ?
C6 C2 Fe1 69.3(4) . . ?
C1 C2 Fe1 124.0(5) . . ?
C4 C3 C2 107.9(6) . . ?
C4 C3 Fe1 70.9(4) . . ?
C2 C3 Fe1 69.4(4) . . ?
C4 C3 H3A 126.1 . . ?
C2 C3 H3A 126.1 . . ?
Fe1 C3 H3A 126.1 . . ?
C3 C4 C5 111.3(7) . . ?
C3 C4 Fe1 70.2(4) . . ?
C5 C4 Fe1 70.9(4) . . ?
C3 C4 H4A 124.3 . . ?
C5 C4 H4A 124.3 . . ?
Fe1 C4 H4A 124.3 . . ?
C4 C5 C6 106.9(6) . . ?
C4 C5 Fe1 69.8(4) . . ?
C6 C5 Fe1 69.0(4) . . ?
C4 C5 H5A 126.5 . . ?
C6 C5 H5A 126.5 . . ?
Fe1 C5 H5A 126.5 . . ?
C5 C6 C2 107.7(6) . . ?
C5 C6 Fe1 71.1(4) . . ?
C2 C6 Fe1 69.0(4) . . ?
C5 C6 H6A 126.1 . . ?
C2 C6 H6A 126.1 . . ?
Fe1 C6 H6A 126.1 . . ?
O3 C7 O4 121.8(7) . . ?
O3 C7 C8 118.9(7) . . ?
O4 C7 C8 119.3(7) . . ?
O3 C7 Eu1 59.9(4) . 2_656 ?
O4 C7 Eu1 62.2(4) . 2_656 ?
C8 C7 Eu1 174.2(5) . 2_656 ?
C12 C8 C9 109.2(6) . . ?
C12 C8 C7 124.7(6) . . ?
C9 C8 C7 126.0(6) . . ?
C12 C8 Fe1 71.5(4) . . ?
C9 C8 Fe1 70.2(4) . . ?
C7 C8 Fe1 122.2(5) . . ?
C10 C9 C8 108.1(6) . . ?
C10 C9 Fe1 71.8(4) . . ?
C8 C9 Fe1 68.8(4) . . ?
C10 C9 H9A 125.9 . . ?
C8 C9 H9A 125.9 . . ?
Fe1 C9 H9A 125.9 . . ?
C9 C10 C11 105.0(7) . . ?
C9 C10 Fe1 68.0(4) . . ?
C11 C10 Fe1 68.6(4) . . ?
C9 C10 H10A 127.5 . . ?
C11 C10 H10A 127.5 . . ?
Fe1 C10 H10A 127.5 . . ?
C12 C11 C10 109.8(7) . . ?
C12 C11 Fe1 70.2(4) . . ?
C10 C11 Fe1 70.1(4) . . ?
C12 C11 H11A 125.1 . . ?
C10 C11 H11A 125.1 . . ?
Fe1 C11 H11A 125.1 . . ?
C11 C12 C8 107.8(7) . . ?
C11 C12 Fe1 70.9(4) . . ?
C8 C12 Fe1 68.4(4) . . ?
C11 C12 H12A 126.1 . . ?
C8 C12 H12A 126.1 . . ?
Fe1 C12 H12A 126.1 . . ?
O5 C13 O6 125.5(6) . . ?
O5 C13 C14 120.3(6) . . ?
O6 C13 C14 114.1(6) . . ?
O5 C13 Eu1 73.6(4) . . ?
O6 C13 Eu1 51.9(4) . . ?
C14 C13 Eu1 166.1(5) . . ?
C15 C14 C18 106.9(7) . . ?
C15 C14 C13 127.4(7) . . ?
C18 C14 C13 125.6(7) . . ?
C15 C14 Fe2 70.3(4) . . ?
C18 C14 Fe2 70.0(4) . . ?
C13 C14 Fe2 123.8(4) . . ?
C14 C15 C16 109.0(7) . . ?
C14 C15 Fe2 69.1(4) . . ?
C16 C15 Fe2 70.5(5) . . ?
C14 C15 H15A 125.5 . . ?
C16 C15 H15A 125.5 . . ?
Fe2 C15 H15A 125.5 . . ?
C15 C16 C17 107.6(7) . . ?
C15 C16 Fe2 69.2(5) . . ?
C17 C16 Fe2 69.5(5) . . ?
C15 C16 H16A 126.2 . . ?
C17 C16 H16A 126.2 . . ?
Fe2 C16 H16A 126.2 . . ?
C18 C17 C16 106.0(7) . . ?
C18 C17 Fe2 69.4(4) . . ?
C16 C17 Fe2 68.2(4) . . ?
C18 C17 H17A 127.0 . . ?
C16 C17 H17A 127.0 . . ?
Fe2 C17 H17A 127.0 . . ?
C17 C18 C14 110.5(7) . . ?
C17 C18 Fe2 71.6(4) . . ?
C14 C18 Fe2 68.4(4) . . ?
C17 C18 H18A 124.7 . . ?
C14 C18 H18A 124.7 . . ?
Fe2 C18 H18A 124.7 . . ?

loop_
_geom_bond_atom_site_label_1
_geom_bond_atom_site_label_2
_geom_bond_distance
_geom_bond_site_symmetry_2
_geom_bond_publ_flag
Eu1 O5 2.360(5) 3_666 ?
Eu1 O6 2.410(6) . ?
Eu1 O3 2.414(5) 2_656 ?
Eu1 O1 2.441(4) . ?
Eu1 O2W 2.442(5) . ?
Eu1 O1W 2.458(5) . ?
Eu1 O4 2.463(5) 2_656 ?
Eu1 O2 2.495(5) . ?
Eu1 C7 2.785(8) 2_656 ?
Eu1 C1 2.855(7) . ?
Eu1 O5 2.880(5) . ?
Eu1 C13 2.971(7) . ?
Fe1 C8 2.005(6) . ?
Fe1 C2 2.017(6) . ?
Fe1 C6 2.021(7) . ?
Fe1 C9 2.023(7) . ?
Fe1 C3 2.024(7) . ?
Fe1 C4 2.033(8) . ?
Fe1 C12 2.044(7) . ?
Fe1 C5 2.047(7) . ?
Fe1 C11 2.052(8) . ?
Fe1 C10 2.072(8) . ?
Fe2 C14 2.003(7) 3_676 ?
Fe2 C14 2.003(7) . ?
Fe2 C15 2.019(8) 3_676 ?
Fe2 C15 2.019(8) . ?
Fe2 C18 2.025(7) 3_676 ?
Fe2 C18 2.025(7) . ?
Fe2 C16 2.035(8) 3_676 ?
Fe2 C16 2.035(9) . ?
Fe2 C17 2.052(7) 3_676 ?
Fe2 C17 2.052(7) . ?
O1 C1 1.245(8) . ?
O2 C1 1.282(8) . ?
O3 C7 1.261(9) . ?
O3 Eu1 2.414(5) 2_656 ?
O4 C7 1.285(9) . ?
O4 Eu1 2.463(5) 2_656 ?
O5 C13 1.249(8) . ?
O5 Eu1 2.360(5) 3_666 ?
O6 C13 1.250(8) . ?
C1 C2 1.477(9) . ?
C2 C3 1.403(9) . ?
C2 C6 1.436(9) . ?
C3 C4 1.351(11) . ?
C3 H3A 0.9800 . ?
C4 C5 1.373(10) . ?
C4 H4A 0.9800 . ?
C5 C6 1.390(10) . ?
C5 H5A 0.9800 . ?
C6 H6A 0.9800 . ?
C7 C8 1.531(10) . ?
C7 Eu1 2.785(8) 2_656 ?
C8 C12 1.388(10) . ?
C8 C9 1.412(10) . ?
C9 C10 1.408(10) . ?
C9 H9A 0.9800 . ?
C10 C11 1.454(11) . ?
C10 H10A 0.9800 . ?
C11 C12 1.364(11) . ?
C11 H11A 0.9800 . ?
C12 H12A 0.9800 . ?
C13 C14 1.505(10) . ?
C14 C15 1.396(10) . ?
C14 C18 1.433(11) . ?
C15 C16 1.396(12) . ?
C15 H15A 0.9800 . ?
C16 C17 1.475(13) . ?
C16 H16A 0.9800 . ?
C17 C18 1.363(11) . ?
C17 H17A 0.9800 . ?
C18 H18A 0.9800 . ?
